data_4113347
loop_
_publ_author_name
'Neil Burford'
'David E. Herbert'
'Paul J. Ragogna'
'Robert McDonald'
'Michael J. Ferguson'

_publ_contact_author_address
;Department of Chemistry
Dalhousie University
Halifax, NS
B3H 4J3, CANADA
;
_publ_contact_author_email Neil.Burford@dal.ca
_publ_contact_author_fax 1-902-494-1310
_publ_contact_author_name 'Neil Burford'
_publ_contact_author_phone 1-902-4943190
_publ_section_title
;
 Diphosphine-Phosphenium Coordination Complexes Representing Monocations
 with Pendant Donors and Ligand Tethered Dications
;
_journal_name_full 'Journal of the American Chemical Society'
_journal_page_first 17067
_journal_page_last 17073
_journal_paper_doi 10.1021/ja0452121
_journal_volume 126
_journal_year 2004
_chemical_formula_moiety 'C30 H36 P4, 2(Cl4 Ga)'
_chemical_formula_sum 'C30 H36 Cl8 Ga2 P4'
_chemical_formula_weight 943.51
_chemical_name_systematic
;
 ?
;
_space_group_IT_number 2
_symmetry_cell_setting triclinic
_symmetry_space_group_name_Hall '-P 1'
_symmetry_space_group_name_H-M 'P -1'
_atom_sites_solution_hydrogens geom
_atom_sites_solution_primary direct
_atom_sites_solution_secondary difmap
_audit_creation_method SHELXL-97
_cell_angle_alpha 73.3310(10)
_cell_angle_beta 88.7570(10)
_cell_angle_gamma 73.1980(10)
_cell_formula_units_Z 1
_cell_length_a 9.5420(7)
_cell_length_b 9.8206(7)
_cell_length_c 11.7943(8)
_cell_measurement_reflns_used 4627
_cell_measurement_temperature 193(2)
_cell_measurement_theta_max 26.489
_cell_measurement_theta_min 2.235
_cell_volume 1011.32(12)
_computing_structure_refinement 'SHELXL-97 (Sheldrick, 1997)'
_diffrn_ambient_temperature 193(2)
_diffrn_measured_fraction_theta_full 0.978
_diffrn_measured_fraction_theta_max 0.978
_diffrn_radiation_monochromator graphite
_diffrn_radiation_source 'fine-focus sealed tube'
_diffrn_radiation_type MoK\a
_diffrn_radiation_wavelength 0.71073
_diffrn_reflns_av_R_equivalents 0.0157
_diffrn_reflns_av_sigmaI/netI 0.0280
_diffrn_reflns_limit_h_max 11
_diffrn_reflns_limit_h_min -11
_diffrn_reflns_limit_k_max 8
_diffrn_reflns_limit_k_min -12
_diffrn_reflns_limit_l_max 13
_diffrn_reflns_limit_l_min -14
_diffrn_reflns_number 5585
_diffrn_reflns_theta_full 26.40
_diffrn_reflns_theta_max 26.40
_diffrn_reflns_theta_min 1.81
_exptl_absorpt_coefficient_mu 2.040
_exptl_absorpt_correction_T_max 0.7774
_exptl_absorpt_correction_T_min 0.4409
_exptl_absorpt_correction_type integration
_exptl_absorpt_process_details 'Bruker SHELXTL (Bruker, 1997)'
_exptl_crystal_colour colourless
_exptl_crystal_density_diffrn 1.549
_exptl_crystal_description needle
_exptl_crystal_F_000 474
_exptl_crystal_size_max 0.48
_exptl_crystal_size_mid 0.18
_exptl_crystal_size_min 0.13
_refine_diff_density_max 0.834
_refine_diff_density_min -0.565
_refine_diff_density_rms 0.082
_refine_ls_extinction_method none
_refine_ls_goodness_of_fit_ref 1.048
_refine_ls_hydrogen_treatment mixed
_refine_ls_matrix_type full
_refine_ls_number_parameters 199
_refine_ls_number_reflns 4058
_refine_ls_number_restraints 0
_refine_ls_restrained_S_all 1.048
_refine_ls_R_factor_all 0.0364
_refine_ls_R_factor_gt 0.0323
_refine_ls_shift/su_max 0.001
_refine_ls_shift/su_mean 0.000
_refine_ls_structure_factor_coef Fsqd
_refine_ls_weighting_details 'calc w=1/[\s^2^(Fo^2^)+(0.0544P)^2^+0.4481P] where P=(Fo^2^+2Fc^2^)/3'
_refine_ls_weighting_scheme calc
_refine_ls_wR_factor_gt 0.0855
_refine_ls_wR_factor_ref 0.0884
_reflns_number_gt 3626
_reflns_number_total 4058
_reflns_threshold_expression >2sigma(I)
_cod_data_source_file ja0452121si20041007_081423_6.cif
_cod_data_source_block dal0330
_cod_database_code 4113347

loop_
_symmetry_equiv_pos_as_xyz
'x, y, z'
'-x, -y, -z'

loop_
_atom_site_label
_atom_site_type_symbol
_atom_site_fract_x
_atom_site_fract_y
_atom_site_fract_z
_atom_site_U_iso_or_equiv
_atom_site_adp_type
_atom_site_occupancy
_atom_site_symmetry_multiplicity
_atom_site_calc_flag
_atom_site_refinement_flags
P1 P 0.15313(6) -0.03346(6) 0.35667(5) 0.02203(13) Uani 1 1 d .
P2 P 0.17512(6) 0.10804(6) 0.17903(5) 0.02437(14) Uani 1 1 d .
C1 C 0.0076(2) 0.0524(2) 0.43937(19) 0.0267(5) Uani 1 1 d .
H1A H 0.0274 0.1410 0.4514 0.032 Uiso 1 1 calc R
H1B H -0.0867 0.0866 0.3915 0.032 Uiso 1 1 calc R
C2 C 0.3255(3) -0.0888(3) 0.4402(2) 0.0331(5) Uani 1 1 d .
H2A H 0.3450 -0.0010 0.4518 0.040 Uiso 1 1 calc R
H2B H 0.4039 -0.1367 0.3968 0.040 Uiso 1 1 calc R
H2C H 0.3216 -0.1590 0.5175 0.040 Uiso 1 1 calc R
C3 C 0.1223(3) -0.1976(3) 0.3388(2) 0.0335(5) Uani 1 1 d .
H3A H 0.0280 -0.1709 0.2942 0.040 Uiso 1 1 calc R
H3B H 0.1208 -0.2672 0.4170 0.040 Uiso 1 1 calc R
H3C H 0.2012 -0.2447 0.2954 0.040 Uiso 1 1 calc R
C11 C 0.2454(3) 0.2369(3) 0.2287(2) 0.0282(5) Uani 1 1 d .
C12 C 0.1679(3) 0.3350(3) 0.2893(2) 0.0315(5) Uani 1 1 d .
H12 H 0.0673 0.3442 0.3021 0.038 Uiso 1 1 calc R
C13 C 0.2370(4) 0.4188(3) 0.3308(3) 0.0446(7) Uani 1 1 d .
H13 H 0.1837 0.4852 0.3722 0.053 Uiso 1 1 calc R
C14 C 0.3832(4) 0.4065(4) 0.3124(3) 0.0512(8) Uani 1 1 d .
H14 H 0.4304 0.4637 0.3417 0.061 Uiso 1 1 calc R
C15 C 0.4601(3) 0.3114(4) 0.2515(3) 0.0515(8) Uani 1 1 d .
H15 H 0.5602 0.3043 0.2382 0.062 Uiso 1 1 calc R
C16 C 0.3935(3) 0.2255(3) 0.2093(2) 0.0390(6) Uani 1 1 d .
H16 H 0.4476 0.1597 0.1678 0.047 Uiso 1 1 calc R
C21 C -0.0179(2) 0.1988(3) 0.12756(19) 0.0251(5) Uani 1 1 d .
C22 C -0.0828(3) 0.3521(3) 0.0975(2) 0.0305(5) Uani 1 1 d .
H22 H -0.0317 0.4138 0.1159 0.037 Uiso 1 1 calc R
C23 C -0.2226(3) 0.4148(3) 0.0406(2) 0.0385(6) Uani 1 1 d .
H23 H -0.2662 0.5195 0.0196 0.046 Uiso 1 1 calc R
C24 C -0.2983(3) 0.3260(3) 0.0145(2) 0.0427(6) Uani 1 1 d .
H24 H -0.3938 0.3695 -0.0242 0.051 Uiso 1 1 calc R
C25 C -0.2347(3) 0.1728(3) 0.0450(3) 0.0419(6) Uani 1 1 d .
H25 H -0.2871 0.1111 0.0284 0.050 Uiso 1 1 calc R
C26 C -0.0945(3) 0.1105(3) 0.0999(2) 0.0335(5) Uani 1 1 d .
H26 H -0.0501 0.0060 0.1188 0.040 Uiso 1 1 calc R
Ga Ga 0.71955(3) -0.29702(3) 0.26672(2) 0.02651(10) Uani 1 1 d .
Cl1 Cl 0.88408(8) -0.28418(8) 0.13910(6) 0.04295(17) Uani 1 1 d .
Cl2 Cl 0.76033(9) -0.52718(8) 0.37573(7) 0.0517(2) Uani 1 1 d .
Cl3 Cl 0.50182(8) -0.22214(10) 0.18152(8) 0.0614(2) Uani 1 1 d .
Cl4 Cl 0.72938(8) -0.15392(9) 0.37569(7) 0.04785(19) Uani 1 1 d .

loop_
_atom_site_aniso_label
_atom_site_aniso_U_11
_atom_site_aniso_U_22
_atom_site_aniso_U_33
_atom_site_aniso_U_23
_atom_site_aniso_U_13
_atom_site_aniso_U_12
P1 0.0214(3) 0.0206(3) 0.0220(3) -0.0046(2) -0.0010(2) -0.0045(2)
P2 0.0247(3) 0.0237(3) 0.0231(3) -0.0062(2) 0.0030(2) -0.0054(2)
C1 0.0235(11) 0.0243(11) 0.0268(12) -0.0042(9) 0.0033(9) -0.0022(9)
C2 0.0270(12) 0.0390(14) 0.0296(12) -0.0089(10) -0.0031(9) -0.0051(10)
C3 0.0406(14) 0.0249(12) 0.0354(13) -0.0072(10) -0.0023(11) -0.0116(10)
C11 0.0289(12) 0.0256(11) 0.0270(11) -0.0005(9) -0.0023(9) -0.0103(9)
C12 0.0370(13) 0.0255(12) 0.0315(12) -0.0050(9) -0.0003(10) -0.0118(10)
C13 0.0611(19) 0.0306(14) 0.0425(15) -0.0077(12) -0.0083(13) -0.0166(13)
C14 0.0607(19) 0.0455(17) 0.0526(18) -0.0039(14) -0.0169(15) -0.0323(15)
C15 0.0377(15) 0.060(2) 0.0550(18) 0.0009(15) -0.0068(13) -0.0283(14)
C16 0.0311(13) 0.0423(15) 0.0388(14) -0.0021(11) -0.0002(11) -0.0131(11)
C21 0.0282(11) 0.0272(11) 0.0190(10) -0.0057(8) -0.0001(8) -0.0074(9)
C22 0.0322(12) 0.0267(12) 0.0298(12) -0.0065(9) -0.0018(10) -0.0058(10)
C23 0.0381(14) 0.0309(13) 0.0368(14) -0.0057(11) -0.0084(11) 0.0013(11)
C24 0.0337(14) 0.0491(16) 0.0396(15) -0.0110(12) -0.0127(11) -0.0046(12)
C25 0.0422(15) 0.0423(15) 0.0431(15) -0.0110(12) -0.0132(12) -0.0158(12)
C26 0.0395(14) 0.0285(12) 0.0314(12) -0.0080(10) -0.0077(10) -0.0085(10)
Ga 0.02465(15) 0.02958(16) 0.02476(15) -0.00869(11) -0.00241(10) -0.00619(11)
Cl1 0.0566(4) 0.0421(4) 0.0398(3) -0.0188(3) 0.0210(3) -0.0236(3)
Cl2 0.0639(5) 0.0394(4) 0.0422(4) 0.0027(3) 0.0033(3) -0.0154(3)
Cl3 0.0354(4) 0.0753(6) 0.0709(5) -0.0363(4) -0.0238(4) 0.0044(4)
Cl4 0.0464(4) 0.0665(5) 0.0493(4) -0.0385(4) 0.0091(3) -0.0239(3)

loop_
_atom_type_symbol
_atom_type_description
_atom_type_scat_dispersion_real
_atom_type_scat_dispersion_imag
_atom_type_scat_source
C C 0.0033 0.0016 'International Tables Vol C Tables 4.2.6.8 and 6.1.1.4'
H H 0.0000 0.0000 'International Tables Vol C Tables 4.2.6.8 and 6.1.1.4'
P P 0.1023 0.0942 'International Tables Vol C Tables 4.2.6.8 and 6.1.1.4'
Cl Cl 0.1484 0.1585 'International Tables Vol C Tables 4.2.6.8 and 6.1.1.4'
Ga Ga 0.2307 1.6083 'International Tables Vol C Tables 4.2.6.8 and 6.1.1.4'

loop_
_geom_angle_atom_site_label_1
_geom_angle_atom_site_label_2
_geom_angle_atom_site_label_3
_geom_angle
_geom_angle_site_symmetry_1
C3 P1 C2 107.62(12) .
C3 P1 C1 109.37(12) .
C2 P1 C1 109.12(11) .
C3 P1 P2 107.42(9) .
C2 P1 P2 107.66(9) .
C1 P1 P2 115.38(7) .
C11 P2 C21 108.64(11) .
C11 P2 P1 96.63(8) .
C21 P2 P1 100.61(7) .
C1 C1 P1 113.5(2) 2_556
C12 C11 C16 119.3(2) .
C12 C11 P2 125.59(19) .
C16 C11 P2 115.0(2) .
C13 C12 C11 120.2(3) .
C12 C13 C14 120.4(3) .
C15 C14 C13 119.8(3) .
C14 C15 C16 120.9(3) .
C15 C16 C11 119.4(3) .
C26 C21 C22 119.2(2) .
C26 C21 P2 116.52(18) .
C22 C21 P2 123.49(18) .
C23 C22 C21 119.9(2) .
C24 C23 C22 120.5(2) .
C23 C24 C25 119.9(2) .
C26 C25 C24 119.7(2) .
C25 C26 C21 120.8(2) .
Cl1 Ga Cl3 111.69(4) .
Cl1 Ga Cl4 108.46(3) .
Cl3 Ga Cl4 108.23(3) .
Cl1 Ga Cl2 109.46(3) .
Cl3 Ga Cl2 108.16(4) .
Cl4 Ga Cl2 110.84(3) .

loop_
_geom_bond_atom_site_label_1
_geom_bond_atom_site_label_2
_geom_bond_distance
_geom_bond_site_symmetry_2
P1 C3 1.790(2) .
P1 C2 1.793(2) .
P1 C1 1.824(2) .
P1 P2 2.2010(8) .
P2 C11 1.824(2) .
P2 C21 1.829(2) .
C1 C1 1.535(4) 2_556
C11 C12 1.395(4) .
C11 C16 1.404(3) .
C12 C13 1.382(4) .
C13 C14 1.383(5) .
C14 C15 1.376(5) .
C15 C16 1.388(4) .
C21 C26 1.390(3) .
C21 C22 1.393(3) .
C22 C23 1.391(3) .
C23 C24 1.382(4) .
C24 C25 1.390(4) .
C25 C26 1.386(4) .
Ga Cl1 2.1562(7) .
Ga Cl3 2.1564(7) .
Ga Cl4 2.1801(7) .
Ga Cl2 2.1816(7) .

loop_
_geom_torsion_atom_site_label_1
_geom_torsion_atom_site_label_2
_geom_torsion_atom_site_label_3
_geom_torsion_atom_site_label_4
_geom_torsion
_geom_torsion_site_symmetry_4
C3 P1 P2 C11 -167.72(12) .
C2 P1 P2 C11 -52.07(12) .
C1 P1 P2 C11 70.04(12) .
C3 P1 P2 C21 81.84(12) .
C2 P1 P2 C21 -162.51(12) .
C1 P1 P2 C21 -40.40(12) .
C3 P1 C1 C1 56.5(3) 2_556
C2 P1 C1 C1 -61.0(3) 2_556
P2 P1 C1 C1 177.7(2) 2_556
C21 P2 C11 C12 37.8(2) .
P1 P2 C11 C12 -65.8(2) .
C21 P2 C11 C16 -146.67(18) .
P1 P2 C11 C16 109.74(18) .
C16 C11 C12 C13 -0.6(4) .
P2 C11 C12 C13 174.73(19) .
C11 C12 C13 C14 0.2(4) .
C12 C13 C14 C15 0.6(4) .
C13 C14 C15 C16 -0.8(4) .
C14 C15 C16 C11 0.4(4) .
C12 C11 C16 C15 0.4(4) .
P2 C11 C16 C15 -175.5(2) .
C11 P2 C21 C26 -172.39(18) .
P1 P2 C21 C26 -71.60(18) .
C11 P2 C21 C22 18.1(2) .
P1 P2 C21 C22 118.94(19) .
C26 C21 C22 C23 0.0(4) .
P2 C21 C22 C23 169.24(19) .
C21 C22 C23 C24 0.6(4) .
C22 C23 C24 C25 -0.1(4) .
C23 C24 C25 C26 -1.0(4) .
C24 C25 C26 C21 1.7(4) .
C22 C21 C26 C25 -1.2(4) .
P2 C21 C26 C25 -171.1(2) .
